data_1567459
loop_
_publ_author_name
'Garain, Swadhin'
'Ansari, Shagufi Shagufi Naz'
'Kongasseri, Anju'
'GARAIN, BIDHAN CHANDRA'
'Pati, Swapan K.'
'George, Subi J.'

_publ_section_title
;
 Room Temperature Charge-Transfer Phosphorescence from Organic
 Donor-Acceptor Co-Crystals
;
_journal_name_full 'Chemical Science'
_journal_paper_doi 10.1039/D2SC03343G
_journal_year 2022
_chemical_formula_sum 'C3.35 H4.54 I0.11 N0.22 O0.16'
_chemical_formula_weight 64.17
_space_group_crystal_system monoclinic
_space_group_IT_number 11
_space_group_name_Hall '-P 2yb'
_space_group_name_H-M_alt 'P 1 21/m 1'
_atom_sites_solution_hydrogens geom
_audit_block_doi 10.5517/ccdc.csd.cc2bh9hn
_audit_creation_method SHELXL-2018/3
_audit_update_record
;
2022-06-06 deposited with the CCDC.	2022-08-09 downloaded from the CCDC.
;
_cell_angle_alpha 90
_cell_angle_beta 93.702(4)
_cell_angle_gamma 90
_cell_formula_units_Z 37
_cell_length_a 5.4537(5)
_cell_length_b 38.527(4)
_cell_length_c 15.1042(15)
_cell_measurement_reflns_used 9893
_cell_measurement_temperature 300(2)
_cell_measurement_theta_max 20.67
_cell_measurement_theta_min 2.51
_cell_volume 3167.0(5)
_computing_cell_refinement 'Bruker SAINT'
_computing_data_collection 'Bruker APEX3'
_computing_data_reduction 'Bruker SAINT'
_computing_molecular_graphics Ortep3
_computing_publication_material Shelx97
_computing_structure_refinement 'SHELXL-2018/3 (Sheldrick, 2018)'
_computing_structure_solution 'SHELXT 2018/2 (Sheldrick, 2018)'
_diffrn_ambient_temperature 300(2)
_diffrn_detector_area_resol_mean 8
_diffrn_measured_fraction_theta_full 0.999
_diffrn_measured_fraction_theta_max 0.999
_diffrn_measurement_device_type 'Bruker SMART APEX CCD area detector'
_diffrn_measurement_method '\w and \f scans'
_diffrn_radiation_monochromator graphite
_diffrn_radiation_type MoK\a
_diffrn_radiation_wavelength 0.71073
_diffrn_reflns_av_R_equivalents 0.1363
_diffrn_reflns_av_unetI/netI 0.0556
_diffrn_reflns_Laue_measured_fraction_full 0.999
_diffrn_reflns_Laue_measured_fraction_max 0.999
_diffrn_reflns_limit_h_max 6
_diffrn_reflns_limit_h_min -6
_diffrn_reflns_limit_k_max 45
_diffrn_reflns_limit_k_min -45
_diffrn_reflns_limit_l_max 17
_diffrn_reflns_limit_l_min -17
_diffrn_reflns_number 96839
_diffrn_reflns_point_group_measured_fraction_full 0.999
_diffrn_reflns_point_group_measured_fraction_max 0.999
_diffrn_reflns_theta_full 24.999
_diffrn_reflns_theta_max 24.999
_diffrn_reflns_theta_min 2.083
_exptl_absorpt_coefficient_mu 1.036
_exptl_absorpt_correction_T_max 0.7461
_exptl_absorpt_correction_T_min 0.5182
_exptl_absorpt_correction_type multi-scan
_exptl_absorpt_process_details 'Stronge absorber'
_exptl_crystal_colour colorless
_exptl_crystal_density_diffrn 1.245
_exptl_crystal_density_method 'not measured'
_exptl_crystal_description needle
_exptl_crystal_F_000 1228
_exptl_crystal_size_max 0.160
_exptl_crystal_size_mid 0.140
_exptl_crystal_size_min 0.050
_refine_diff_density_max 0.946
_refine_diff_density_min -2.057
_refine_diff_density_rms 0.115
_refine_ls_extinction_method none
_refine_ls_goodness_of_fit_ref 1.141
_refine_ls_hydrogen_treatment riding
_refine_ls_matrix_type full
_refine_ls_number_parameters 319
_refine_ls_number_reflns 5689
_refine_ls_number_restraints 51
_refine_ls_restrained_S_all 1.293
_refine_ls_R_factor_all 0.1470
_refine_ls_R_factor_gt 0.1088
_refine_ls_shift/su_max 2.659
_refine_ls_shift/su_mean 0.056
_refine_ls_structure_factor_coef Fsqd
_refine_ls_weighting_details 'w=1/[\s^2^(Fo^2^)+(0.0741P)^2^+31.8482P] where P=(Fo^2^+2Fc^2^)/3'
_refine_ls_weighting_scheme calc
_refine_ls_wR_factor_gt 0.2553
_refine_ls_wR_factor_ref 0.2799
_reflns_Friedel_coverage 0.000
_reflns_number_gt 3830
_reflns_number_total 5689
_reflns_threshold_expression 'I > 2\s(I)'
_cod_data_source_file d2sc03343g2.cif
_cod_data_source_block shelx
_cod_original_sg_symbol_H-M 'P 21/m'
_cod_database_code 1567459
_shelx_shelxl_version_number 2018/3
_shelx_space_group_comment
;
The symmetry employed for this shelxl refinement is uniquely defined
by the following loop, which should always be used as a source of
symmetry information in preference to the above space-group names.
They are only intended as comments.
;
_shelx_estimated_absorpt_t_min 0.852
_shelx_estimated_absorpt_t_max 0.950

loop_
_space_group_symop_operation_xyz
'x, y, z'
'-x, y+1/2, -z'
'-x, -y, -z'
'x, -y-1/2, z'

loop_
_atom_site_label
_atom_site_type_symbol
_atom_site_fract_x
_atom_site_fract_y
_atom_site_fract_z
_atom_site_U_iso_or_equiv
_atom_site_adp_type
_atom_site_occupancy
_atom_site_site_symmetry_order
_atom_site_calc_flag
_atom_site_refinement_flags_posn
_atom_site_refinement_flags_adp
_atom_site_refinement_flags_occupancy
_atom_site_disorder_assembly
_atom_site_disorder_group
I001 I 0.71162(16) 0.70436(3) 0.35074(6) 0.0782(4) Uani 1 1 d . . . . .
O1 O 0.3908(16) 0.6715(2) 0.4963(6) 0.086(3) Uani 1 1 d . . . . .
O2 O -0.2580(16) 0.6721(3) 0.6716(6) 0.088(3) Uani 1 1 d . . . . .
O3 O -0.7438(15) 0.6721(3) 0.7754(6) 0.085(3) Uani 1 1 d . . . . .
O4 O -0.0266(16) 0.6722(3) 0.9522(6) 0.093(3) Uani 1 1 d . . . . .
C23 C -0.613(3) 0.750000 0.8119(10) 0.065(5) Uani 1 2 d S T P . .
H23 H -0.760052 0.749999 0.777046 0.079 Uiso 1 2 calc R U P . .
C22 C -0.5001(19) 0.7197(4) 0.8388(7) 0.061(3) Uani 1 1 d . . . . .
N1 N 0.060(2) 0.6629(3) 0.5822(7) 0.072(3) Uani 1 1 d . . . . .
N2 N -0.3909(18) 0.6631(3) 0.8660(7) 0.071(3) Uani 1 1 d . . . . .
C1 C 0.9328(18) 0.7317(3) 0.2648(7) 0.064(3) Uani 1 1 d . . . . .
C8 C 0.154(2) 0.7202(4) 0.5557(7) 0.064(3) Uani 1 1 d . . . . .
C10 C -0.0497(18) 0.7194(4) 0.6074(6) 0.058(3) Uani 1 1 d . . . . .
C2 C 1.0799(19) 0.7136(4) 0.2099(7) 0.069(4) Uani 1 1 d . . . . .
C7 C 0.222(2) 0.6831(4) 0.5390(8) 0.067(3) Uani 1 1 d . . . . .
C24 C -0.280(2) 0.7198(4) 0.8928(7) 0.066(3) Uani 1 1 d . . . . .
C9 C 0.251(3) 0.750000 0.5275(11) 0.066(5) Uani 1 2 d S T P . .
H9 H 0.380553 0.750000 0.490230 0.080 Uiso 1 2 calc R U P . .
C6 C -0.100(2) 0.6828(4) 0.6260(8) 0.073(4) Uani 1 1 d . . . . .
C25 C -0.169(3) 0.750000 0.9211(10) 0.069(5) Uani 1 2 d S T P . .
H25 H -0.024949 0.750000 0.957676 0.083 Uiso 1 2 calc R U P . .
C20 C -0.209(2) 0.6834(4) 0.9083(7) 0.074(4) Uani 1 1 d . . . . .
C21 C -0.566(2) 0.6825(4) 0.8215(8) 0.075(4) Uani 1 1 d . . . . .
C11 C -0.151(3) 0.750000 0.6349(11) 0.068(5) Uani 1 2 d S T P . .
H11 H -0.283396 0.750000 0.670779 0.082 Uiso 1 2 calc R U P . .
C4 C 1.234(2) 0.7313(4) 0.1566(7) 0.079(4) Uani 1 1 d . . . . .
C26 C -0.382(3) 0.6260(5) 0.8559(10) 0.094(5) Uani 1 1 d . . . . .
H26A H -0.214198 0.618207 0.869042 0.113 Uiso 1 1 calc R U . . .
H26B H -0.427302 0.620133 0.794560 0.113 Uiso 1 1 calc R U . . .
C12 C 0.083(3) 0.6254(4) 0.5942(10) 0.094(4) Uani 1 1 d . . . . .
H12A H 0.058299 0.619530 0.655421 0.113 Uiso 1 1 calc R U . . .
H12B H 0.247439 0.618180 0.581428 0.113 Uiso 1 1 calc R U . . .
C5 C 1.400(2) 0.7122(5) 0.0995(10) 0.114(6) Uani 1 1 d . . . . .
H5A H 1.355838 0.717340 0.038343 0.170 Uiso 1 1 calc R U . . .
H5B H 1.384792 0.687756 0.109510 0.170 Uiso 1 1 calc R U . . .
H5C H 1.566597 0.719318 0.113826 0.170 Uiso 1 1 calc R U . . .
C3 C 1.078(3) 0.6731(4) 0.2058(10) 0.095(5) Uani 1 1 d . . . . .
H3A H 1.098104 0.665730 0.146028 0.143 Uiso 1 1 calc R U . . .
H3B H 0.924928 0.664601 0.224880 0.143 Uiso 1 1 calc R U . . .
H3C H 1.210855 0.664187 0.244085 0.143 Uiso 1 1 calc R U . . .
C27 C -0.553(4) 0.6060(4) 0.9165(17) 0.138(8) Uani 1 1 d D . . . .
H27 H -0.720570 0.615304 0.911115 0.165 Uiso 1 1 calc R U . . .
C13 C -0.114(4) 0.6052(5) 0.530(2) 0.182 Uani 1 1 d D U . . .
H13 H -0.282199 0.613685 0.534579 0.218 Uiso 1 1 calc R U . . .
C16 C -0.081(7) 0.5694(11) 0.562(3) 0.274 Uani 1 1 d D U . . .
H16A H 0.088560 0.566330 0.583879 0.328 Uiso 1 1 calc R U . . .
H16B H -0.111545 0.553723 0.511922 0.328 Uiso 1 1 calc R U . . .
C14 C -0.032(7) 0.6056(8) 0.4335(17) 0.272 Uani 1 1 d D U . . .
H14A H -0.007006 0.629916 0.419514 0.327 Uiso 1 1 calc R U . . .
H14B H 0.130181 0.595072 0.436542 0.327 Uiso 1 1 calc R U . . .
C28 C -0.432(8) 0.6093(8) 1.0189(17) 0.28(3) Uani 1 1 d D . . . .
H28A H -0.275334 0.597411 1.019959 0.340 Uiso 1 1 calc R U . . .
H28B H -0.395371 0.633720 1.028202 0.340 Uiso 1 1 calc R U . . .
C29 C -0.556(10) 0.5971(9) 1.101(3) 0.53(6) Uani 1 1 d D . . . .
H29A H -0.441815 0.583817 1.138253 0.789 Uiso 1 1 calc R U . . .
H29B H -0.696006 0.583023 1.083545 0.789 Uiso 1 1 calc R U . . .
H29C H -0.609002 0.616950 1.133536 0.789 Uiso 1 1 calc R U . . .
C30 C -0.544(5) 0.5688(5) 0.881(2) 0.198 Uani 1 1 d D U . . .
H30A H -0.523822 0.569127 0.817699 0.238 Uiso 1 1 calc R U . . .
H30B H -0.405798 0.556518 0.909850 0.238 Uiso 1 1 calc R U . . .
C31 C -0.781(5) 0.5504(8) 0.899(3) 0.397 Uani 1 1 d D U . . .
H31A H -0.925471 0.562892 0.875626 0.476 Uiso 1 1 calc R U . . .
H31B H -0.794528 0.545729 0.961868 0.476 Uiso 1 1 calc R U . . .
C32 C -0.734(10) 0.5171(10) 0.846(4) 1.22(11) Uani 1 1 d D U . . .
H32A H -0.800861 0.518486 0.784968 1.461 Uiso 1 1 calc R U . . .
H32B H -0.560611 0.511100 0.847344 1.461 Uiso 1 1 calc R U . . .
C15 C -0.168(15) 0.5901(12) 0.351(3) 0.68(9) Uani 1 1 d D . . . .
H15A H -0.341990 0.592365 0.356377 1.027 Uiso 1 1 calc R U . . .
H15B H -0.126444 0.565989 0.346776 1.027 Uiso 1 1 calc R U . . .
H15C H -0.121773 0.602177 0.299463 1.027 Uiso 1 1 calc R U . . .
C18 C -0.157(12) 0.5220(10) 0.647(5) 0.77(7) Uani 1 1 d D U . . .
H18A H -0.009003 0.517847 0.616012 0.930 Uiso 1 1 calc R U . . .
H18B H -0.127405 0.516098 0.709015 0.930 Uiso 1 1 calc R U . . .
C19 C -0.378(15) 0.503(3) 0.604(6) 0.80(7) Uani 1 1 d D U . . .
H19A H -0.522321 0.516690 0.606748 1.194 Uiso 1 1 calc R U . . .
H19B H -0.399691 0.481242 0.634989 1.194 Uiso 1 1 calc R U . . .
H19C H -0.349905 0.497784 0.543037 1.194 Uiso 1 1 calc R U . . .
C17 C -0.249(10) 0.5598(9) 0.634(3) 0.388 Uani 1 1 d D U . . .
H17A H -0.421527 0.560947 0.614440 0.465 Uiso 1 1 calc R U . . .
H17B H -0.218494 0.573715 0.687431 0.465 Uiso 1 1 calc R U . . .
C33 C -0.881(13) 0.4924(10) 0.903(5) 1.22(11) Uani 1 1 d D U . . .
H33A H -1.020242 0.483656 0.867394 1.831 Uiso 1 1 calc R U . . .
H33B H -0.936203 0.504827 0.952655 1.831 Uiso 1 1 calc R U . . .
H33C H -0.778115 0.473446 0.922867 1.831 Uiso 1 1 calc R U . . .

loop_
_atom_site_aniso_label
_atom_site_aniso_U_11
_atom_site_aniso_U_22
_atom_site_aniso_U_33
_atom_site_aniso_U_23
_atom_site_aniso_U_13
_atom_site_aniso_U_12
I001 0.0684(5) 0.1101(8) 0.0558(5) 0.0070(5) 0.0010(4) -0.0097(5)
O1 0.079(6) 0.097(7) 0.085(6) 0.004(5) 0.031(5) 0.008(5)
O2 0.072(6) 0.120(8) 0.075(6) 0.006(5) 0.026(5) -0.013(5)
O3 0.058(5) 0.122(8) 0.075(6) 0.004(5) 0.003(4) -0.013(5)
O4 0.064(5) 0.123(8) 0.088(7) -0.004(6) -0.018(5) 0.018(5)
C23 0.047(9) 0.110(15) 0.039(8) 0.000 0.002(7) 0.000
C22 0.041(6) 0.107(10) 0.034(5) 0.000(6) 0.000(4) -0.013(6)
N1 0.072(7) 0.084(8) 0.058(6) 0.004(6) -0.005(5) 0.000(6)
N2 0.061(6) 0.084(8) 0.067(7) -0.003(6) 0.003(5) -0.003(6)
C1 0.045(6) 0.107(9) 0.039(6) -0.008(5) -0.006(4) 0.004(5)
C8 0.053(6) 0.088(9) 0.048(6) -0.007(6) -0.010(5) -0.004(6)
C10 0.035(5) 0.111(10) 0.027(5) -0.003(6) -0.001(4) -0.007(6)
C2 0.040(6) 0.125(12) 0.041(6) -0.014(6) 0.000(5) 0.007(6)
C7 0.051(6) 0.091(10) 0.059(7) 0.005(7) 0.008(6) 0.009(6)
C24 0.053(7) 0.102(10) 0.043(6) -0.001(7) 0.008(5) 0.005(7)
C9 0.044(9) 0.103(15) 0.051(10) 0.000 -0.003(7) 0.000
C6 0.054(7) 0.102(11) 0.062(8) 0.007(7) -0.004(6) -0.015(7)
C25 0.050(9) 0.114(16) 0.044(9) 0.000 0.002(7) 0.000
C20 0.073(8) 0.121(12) 0.027(5) -0.016(6) 0.003(5) -0.007(8)
C21 0.063(8) 0.116(12) 0.046(7) 0.008(7) 0.007(6) 0.006(8)
C11 0.049(9) 0.098(14) 0.059(10) 0.000 0.016(8) 0.000
C4 0.048(6) 0.143(13) 0.047(6) -0.017(6) 0.003(5) 0.000(6)
C26 0.076(9) 0.128(14) 0.079(10) -0.011(9) 0.012(7) 0.000(9)
C12 0.103(11) 0.101(12) 0.078(10) 0.019(8) -0.002(8) 0.004(9)
C5 0.062(8) 0.198(18) 0.087(10) -0.029(11) 0.054(8) -0.013(10)
C3 0.079(10) 0.119(13) 0.088(10) -0.017(9) 0.014(8) -0.006(9)
C27 0.120(15) 0.074(12) 0.22(3) 0.013(14) 0.043(16) -0.003(10)
C13 0.093 0.061 0.391 0.007 0.020 -0.009
C16 0.229 0.306 0.283 -0.002 -0.002 -0.126
C14 0.472 0.195 0.132 0.040 -0.113 -0.151
C28 0.52(7) 0.23(3) 0.13(2) -0.06(2) 0.17(3) -0.22(4)
C29 0.38(7) 0.16(4) 1.06(19) -0.16(7) 0.18(10) 0.01(4)
C30 0.153 0.118 0.331 0.035 0.059 -0.013
C31 0.247 0.204 0.722 -0.059 -0.100 0.056
C32 1.6(2) 1.34(18) 0.80(15) 0.76(13) 0.60(14) 1.22(17)
C15 1.2(2) 0.19(5) 0.63(13) 0.08(6) -0.40(15) -0.16(8)
C18 0.50(13) 1.24(19) 0.57(13) -0.40(13) -0.11(10) 0.15(13)
C19 0.51(13) 1.22(19) 0.64(13) -0.40(13) -0.10(9) 0.14(13)
C17 0.506 0.149 0.511 0.049 0.061 0.074
C33 1.6(2) 1.31(18) 0.83(15) 0.76(13) 0.58(14) 1.20(17)

loop_
_atom_type_symbol
_atom_type_description
_atom_type_scat_dispersion_real
_atom_type_scat_dispersion_imag
_atom_type_scat_source
C C 0.0033 0.0016 'International Tables Vol C Tables 4.2.6.8 and 6.1.1.4'
H H 0.0000 0.0000 'International Tables Vol C Tables 4.2.6.8 and 6.1.1.4'
I I -0.4742 1.8119 'International Tables Vol C Tables 4.2.6.8 and 6.1.1.4'
N N 0.0061 0.0033 'International Tables Vol C Tables 4.2.6.8 and 6.1.1.4'
O O 0.0106 0.0060 'International Tables Vol C Tables 4.2.6.8 and 6.1.1.4'

loop_
_geom_angle_atom_site_label_1
_geom_angle_atom_site_label_2
_geom_angle_atom_site_label_3
_geom_angle
_geom_angle_site_symmetry_1
_geom_angle_site_symmetry_3
_geom_angle_publ_flag
C22 C23 C22 116.9(15) . 4_575 ?
C23 C22 C24 121.4(13) . . ?
C23 C22 C21 131.7(11) . . ?
C24 C22 C21 106.9(12) . . ?
C6 N1 C7 111.3(11) . . ?
C6 N1 C12 123.3(12) . . ?
C7 N1 C12 124.5(12) . . ?
C21 N2 C20 112.2(12) . . ?
C21 N2 C26 121.5(12) . . ?
C20 N2 C26 125.5(12) . . ?
C2 C1 C1 120.3(8) . 4_575 ?
C2 C1 I001 119.8(10) . . ?
C1 C1 I001 119.9(3) 4_575 . ?
C9 C8 C10 122.8(14) . . ?
C9 C8 C7 130.8(12) . . ?
C10 C8 C7 106.5(11) . . ?
C11 C10 C8 119.8(13) . . ?
C11 C10 C6 133.0(11) . . ?
C8 C10 C6 107.1(11) . . ?
C1 C2 C4 120.1(13) . . ?
C1 C2 C3 121.7(12) . . ?
C4 C2 C3 118.2(11) . . ?
O1 C7 N1 124.4(13) . . ?
O1 C7 C8 128.9(12) . . ?
N1 C7 C8 106.7(10) . . ?
C25 C24 C22 121.9(14) . . ?
C25 C24 C20 131.0(11) . . ?
C22 C24 C20 107.1(12) . . ?
C8 C9 C8 117.1(17) . 4_575 ?
O2 C6 N1 126.0(14) . . ?
O2 C6 C10 125.7(13) . . ?
N1 C6 C10 108.4(11) . . ?
C24 C25 C24 116.6(16) 4_575 . ?
O4 C20 N2 125.5(15) . . ?
O4 C20 C24 127.6(13) . . ?
N2 C20 C24 107.0(11) . . ?
O3 C21 N2 127.3(15) . . ?
O3 C21 C22 125.9(12) . . ?
N2 C21 C22 106.7(11) . . ?
C10 C11 C10 117.7(15) . 4_575 ?
C2 C4 C4 119.5(8) . 4_575 ?
C2 C4 C5 120.8(14) . . ?
C4 C4 C5 119.7(9) 4_575 . ?
N2 C26 C27 113.8(12) . . ?
N1 C12 C13 110.9(12) . . ?
C30 C27 C26 103.0(17) . . ?
C30 C27 C28 112(2) . . ?
C26 C27 C28 107.2(16) . . ?
C16 C13 C14 106(2) . . ?
C16 C13 C12 101(2) . . ?
C14 C13 C12 109.7(17) . . ?
C13 C16 C17 113(4) . . ?
C15 C14 C13 127(4) . . ?
C29 C28 C27 125(4) . . ?
C31 C30 C27 109(2) . . ?
C30 C31 C32 96.8(15) . . ?
C33 C32 C31 96.4(16) . . ?
C19 C18 C17 100(6) . . ?
C16 C17 C18 96.4(15) . . ?

loop_
_geom_bond_atom_site_label_1
_geom_bond_atom_site_label_2
_geom_bond_distance
_geom_bond_site_symmetry_2
_geom_bond_publ_flag
I001 C1 2.110(12) . ?
O1 C7 1.242(13) . ?
O2 C6 1.210(14) . ?
O3 C21 1.225(15) . ?
O4 C20 1.238(15) . ?
C23 C22 1.369(15) . ?
C23 C22 1.369(15) 4_575 ?
C22 C24 1.407(15) . ?
C22 C21 1.50(2) . ?
N1 C6 1.362(17) . ?
N1 C7 1.372(15) . ?
N1 C12 1.460(17) . ?
N2 C21 1.357(16) . ?
N2 C20 1.383(16) . ?
N2 C26 1.442(18) . ?
C1 C2 1.378(15) . ?
C1 C1 1.41(2) 4_575 ?
C8 C9 1.344(15) . ?
C8 C10 1.399(15) . ?
C8 C7 1.504(18) . ?
C10 C11 1.378(14) . ?
C10 C6 1.468(19) . ?
C2 C4 1.380(17) . ?
C2 C3 1.56(2) . ?
C24 C25 1.367(15) . ?
C24 C20 1.471(19) . ?
C4 C4 1.44(3) 4_575 ?
C4 C5 1.484(17) . ?
C26 C27 1.55(2) . ?
C12 C13 1.60(3) . ?
C27 C30 1.533(17) . ?
C27 C28 1.65(4) . ?
C13 C16 1.46(4) . ?
C13 C14 1.555(18) . ?
C16 C17 1.522(14) . ?
C14 C15 1.53(2) . ?
C28 C29 1.53(2) . ?
C30 C31 1.515(14) . ?
C31 C32 1.55(2) . ?
C32 C33 1.54(2) . ?
C18 C19 1.53(2) . ?
C18 C17 1.55(2) . ?

loop_
_geom_torsion_atom_site_label_1
_geom_torsion_atom_site_label_2
_geom_torsion_atom_site_label_3
_geom_torsion_atom_site_label_4
_geom_torsion
_geom_torsion_site_symmetry_1
_geom_torsion_site_symmetry_2
_geom_torsion_site_symmetry_3
_geom_torsion_site_symmetry_4
_geom_torsion_publ_flag
C22 C23 C22 C24 1(2) 4_575 . . . ?
C22 C23 C22 C21 -179.0(8) 4_575 . . . ?
C9 C8 C10 C11 -3.1(18) . . . . ?
C7 C8 C10 C11 178.7(11) . . . . ?
C9 C8 C10 C6 -179.2(12) . . . . ?
C7 C8 C10 C6 2.7(11) . . . . ?
C1 C1 C2 C4 2.0(13) 4_575 . . . ?
I001 C1 C2 C4 -176.9(8) . . . . ?
C1 C1 C2 C3 -178.0(8) 4_575 . . . ?
I001 C1 C2 C3 3.1(14) . . . . ?
C6 N1 C7 O1 177.8(12) . . . . ?
C12 N1 C7 O1 8.7(19) . . . . ?
C6 N1 C7 C8 -1.3(13) . . . . ?
C12 N1 C7 C8 -170.4(11) . . . . ?
C9 C8 C7 O1 2(2) . . . . ?
C10 C8 C7 O1 180.0(12) . . . . ?
C9 C8 C7 N1 -178.9(13) . . . . ?
C10 C8 C7 N1 -1.0(12) . . . . ?
C23 C22 C24 C25 0.1(18) . . . . ?
C21 C22 C24 C25 -179.9(12) . . . . ?
C23 C22 C24 C20 -179.6(11) . . . . ?
C21 C22 C24 C20 0.4(12) . . . . ?
C10 C8 C9 C8 4(2) . . . 4_575 ?
C7 C8 C9 C8 -178.3(8) . . . 4_575 ?
C7 N1 C6 O2 -177.9(12) . . . . ?
C12 N1 C6 O2 -9(2) . . . . ?
C7 N1 C6 C10 3.0(13) . . . . ?
C12 N1 C6 C10 172.3(11) . . . . ?
C11 C10 C6 O2 2(2) . . . . ?
C8 C10 C6 O2 177.4(12) . . . . ?
C11 C10 C6 N1 -178.9(13) . . . . ?
C8 C10 C6 N1 -3.6(12) . . . . ?
C22 C24 C25 C24 -1(2) . . . 4_575 ?
C20 C24 C25 C24 178.4(8) . . . 4_575 ?
C21 N2 C20 O4 -178.8(11) . . . . ?
C26 N2 C20 O4 -8.8(19) . . . . ?
C21 N2 C20 C24 2.6(13) . . . . ?
C26 N2 C20 C24 172.7(11) . . . . ?
C25 C24 C20 O4 0(2) . . . . ?
C22 C24 C20 O4 179.7(12) . . . . ?
C25 C24 C20 N2 178.5(13) . . . . ?
C22 C24 C20 N2 -1.8(12) . . . . ?
C20 N2 C21 O3 177.1(11) . . . . ?
C26 N2 C21 O3 7(2) . . . . ?
C20 N2 C21 C22 -2.4(13) . . . . ?
C26 N2 C21 C22 -172.9(11) . . . . ?
C23 C22 C21 O3 2(2) . . . . ?
C24 C22 C21 O3 -178.3(11) . . . . ?
C23 C22 C21 N2 -178.8(13) . . . . ?
C24 C22 C21 N2 1.1(12) . . . . ?
C8 C10 C11 C10 2(2) . . . 4_575 ?
C6 C10 C11 C10 176.8(8) . . . 4_575 ?
C1 C2 C4 C4 -2.0(12) . . . 4_575 ?
C3 C2 C4 C4 178.0(8) . . . 4_575 ?
C1 C2 C4 C5 177.8(12) . . . . ?
C3 C2 C4 C5 -2.2(17) . . . . ?
C21 N2 C26 C27 -84.3(18) . . . . ?
C20 N2 C26 C27 106.5(17) . . . . ?
C6 N1 C12 C13 86.0(17) . . . . ?
C7 N1 C12 C13 -106.1(17) . . . . ?
N2 C26 C27 C30 170.1(17) . . . . ?
N2 C26 C27 C28 -71(2) . . . . ?
N1 C12 C13 C16 -173(2) . . . . ?
N1 C12 C13 C14 75(2) . . . . ?
C14 C13 C16 C17 -154(4) . . . . ?
C12 C13 C16 C17 91(4) . . . . ?
C16 C13 C14 C15 73(5) . . . . ?
C12 C13 C14 C15 -179(4) . . . . ?
C30 C27 C28 C29 -75(4) . . . . ?
C26 C27 C28 C29 172(4) . . . . ?
C26 C27 C30 C31 -153(3) . . . . ?
C28 C27 C30 C31 92(3) . . . . ?
C27 C30 C31 C32 172(4) . . . . ?
C30 C31 C32 C33 150(5) . . . . ?
C13 C16 C17 C18 180(4) . . . . ?
C19 C18 C17 C16 -107(7) . . . . ?
